data_7208410
loop_
_publ_author_name
'Khurana, Jitender M.'
'Chaudhary, Ankita'
'Lumb, Anshika'
'Nand, Bhaskara'

_publ_section_title
;
 An expedient four-component domino protocol for the synthesis of novel
 benzo[a]phenazine annulated heterocycles and their photophysical studies
;
_journal_issue 8
_journal_name_full 'Green Chemistry'
_journal_page_first 2321
_journal_paper_doi 10.1039/c2gc35644a
_journal_volume 14
_journal_year 2012
_chemical_formula_moiety 'C32 H26 N2 O5, 2(C H Cl3)'
_chemical_formula_sum 'C34 H28 Cl6 N2 O5'
_chemical_formula_weight 757.28
_chemical_name_systematic
;
?
;
_space_group_IT_number 2
_symmetry_cell_setting triclinic
_symmetry_space_group_name_Hall '-P 1'
_symmetry_space_group_name_H-M 'P -1'
_atom_sites_solution_hydrogens geom
_atom_sites_solution_primary direct
_atom_sites_solution_secondary difmap
_audit_creation_method SHELXL-97
_cell_angle_alpha 95.484(12)
_cell_angle_beta 112.666(17)
_cell_angle_gamma 91.976(13)
_cell_formula_units_Z 2
_cell_length_a 11.373(2)
_cell_length_b 11.8524(15)
_cell_length_c 13.975(2)
_cell_measurement_reflns_used 4317
_cell_measurement_temperature 298(2)
_cell_measurement_theta_max 26.0
_cell_measurement_theta_min 3.0
_cell_volume 1725.1(5)
_computing_structure_refinement 'SHELXL-97 (Sheldrick, 2008)'
_diffrn_ambient_temperature 298(2)
_diffrn_measured_fraction_theta_full 0.998
_diffrn_measured_fraction_theta_max 0.998
_diffrn_radiation_monochromator graphite
_diffrn_radiation_source 'fine-focus sealed tube'
_diffrn_radiation_type MoK\a
_diffrn_radiation_wavelength 0.71073
_diffrn_reflns_av_R_equivalents 0.0236
_diffrn_reflns_av_sigmaI/netI 0.0527
_diffrn_reflns_limit_h_max 12
_diffrn_reflns_limit_h_min -14
_diffrn_reflns_limit_k_max 14
_diffrn_reflns_limit_k_min -14
_diffrn_reflns_limit_l_max 17
_diffrn_reflns_limit_l_min -15
_diffrn_reflns_number 13009
_diffrn_reflns_theta_full 26.00
_diffrn_reflns_theta_max 26.00
_diffrn_reflns_theta_min 2.96
_exptl_absorpt_coefficient_mu 0.542
_exptl_absorpt_correction_T_max 0.9182
_exptl_absorpt_correction_T_min 0.8900
_exptl_absorpt_correction_type multi-scan
_exptl_absorpt_process_details sadabs
_exptl_crystal_density_diffrn 1.458
_exptl_crystal_density_method 'not measured'
_exptl_crystal_F_000 776
_exptl_crystal_size_max 0.22
_exptl_crystal_size_mid 0.20
_exptl_crystal_size_min 0.16
_refine_diff_density_max 0.997
_refine_diff_density_min -0.601
_refine_diff_density_rms 0.064
_refine_ls_extinction_method none
_refine_ls_goodness_of_fit_ref 1.055
_refine_ls_hydrogen_treatment constr
_refine_ls_matrix_type full
_refine_ls_number_parameters 424
_refine_ls_number_reflns 6767
_refine_ls_number_restraints 0
_refine_ls_restrained_S_all 1.055
_refine_ls_R_factor_all 0.1296
_refine_ls_R_factor_gt 0.0871
_refine_ls_shift/su_max 0.002
_refine_ls_shift/su_mean 0.000
_refine_ls_structure_factor_coef Fsqd
_refine_ls_weighting_details 'calc w=1/[\s^2^(Fo^2^)+(0.1214P)^2^+1.6103P] where P=(Fo^2^+2Fc^2^)/3'
_refine_ls_weighting_scheme calc
_refine_ls_wR_factor_gt 0.2353
_refine_ls_wR_factor_ref 0.2639
_reflns_number_gt 4317
_reflns_number_total 6767
_reflns_threshold_expression >2\s(I)
_cod_data_source_file c2gc35644a.txt
_cod_data_source_block aac-22
_cod_original_cell_volume 1725.0(5)
_cod_database_code 7208410

loop_
_symmetry_equiv_pos_as_xyz
'x, y, z'
'-x, -y, -z'

loop_
_atom_site_label
_atom_site_type_symbol
_atom_site_fract_x
_atom_site_fract_y
_atom_site_fract_z
_atom_site_U_iso_or_equiv
_atom_site_adp_type
_atom_site_occupancy
_atom_site_symmetry_multiplicity
_atom_site_calc_flag
_atom_site_refinement_flags
C2 C -0.0542(5) 0.6794(5) 0.2421(4) 0.0812(17) Uani 1 1 d .
H2 H -0.1154 0.6393 0.1761 0.097 Uiso 1 1 calc R
Cl4 Cl 0.09897(16) 0.66652(16) 0.24587(14) 0.1042(6) Uani 1 1 d .
Cl5 Cl -0.0857(2) 0.8194(2) 0.24789(19) 0.1387(9) Uani 1 1 d .
Cl6 Cl -0.0740(3) 0.6203(3) 0.3444(2) 0.1854(14) Uani 1 1 d .
C3 C 0.7513(5) 1.5635(4) 0.5799(4) 0.0648(14) Uani 1 1 d .
H3 H 0.8074 1.6226 0.5801 0.078 Uiso 1 1 calc R
C4 C 0.7006(5) 1.5683(4) 0.6569(4) 0.0651(15) Uani 1 1 d .
H4 H 0.7239 1.6307 0.7079 0.078 Uiso 1 1 calc R
C5 C 0.6190(5) 1.4844(4) 0.6585(4) 0.0606(13) Uani 1 1 d .
H5 H 0.5872 1.4891 0.7108 0.073 Uiso 1 1 calc R
C6 C 0.5808(4) 1.3888(3) 0.5811(3) 0.0456(10) Uani 1 1 d .
C7 C 0.6313(4) 1.3836(3) 0.5033(3) 0.0429(10) Uani 1 1 d .
C8 C 0.7186(4) 1.4722(3) 0.5042(3) 0.0536(12) Uani 1 1 d .
H8 H 0.7534 1.4685 0.4539 0.064 Uiso 1 1 calc R
C9 C 0.5127(4) 1.2153(3) 0.4277(3) 0.0335(8) Uani 1 1 d .
C10 C 0.4621(4) 1.2204(3) 0.5075(3) 0.0401(9) Uani 1 1 d .
C11 C 0.3707(4) 1.1301(3) 0.5058(3) 0.0403(9) Uani 1 1 d .
C12 C 0.3138(5) 1.1323(4) 0.5793(3) 0.0553(12) Uani 1 1 d .
H12 H 0.3333 1.1942 0.6305 0.066 Uiso 1 1 calc R
C13 C 0.2304(5) 1.0450(5) 0.5766(4) 0.0642(13) Uani 1 1 d .
H13 H 0.1938 1.0482 0.6258 0.077 Uiso 1 1 calc R
C14 C 0.1999(5) 0.9521(4) 0.5017(4) 0.0611(13) Uani 1 1 d .
H14 H 0.1439 0.8928 0.5012 0.073 Uiso 1 1 calc R
C15 C 0.2522(4) 0.9468(4) 0.4278(3) 0.0505(11) Uani 1 1 d .
H15 H 0.2312 0.8842 0.3773 0.061 Uiso 1 1 calc R
C16 C 0.3379(4) 1.0365(3) 0.4285(3) 0.0385(9) Uani 1 1 d .
C17 C 0.3912(4) 1.0369(3) 0.3498(3) 0.0364(9) Uani 1 1 d .
C18 C 0.4709(4) 1.1210(3) 0.3453(3) 0.0342(8) Uani 1 1 d .
C19 C 0.5137(4) 1.1207(3) 0.2554(3) 0.0320(8) Uani 1 1 d .
H19 H 0.6048 1.1460 0.2829 0.038 Uiso 1 1 calc R
C20 C 0.4949(4) 1.0009(3) 0.2021(3) 0.0338(8) Uani 1 1 d .
C21 C 0.4142(4) 0.9219(3) 0.2123(3) 0.0369(9) Uani 1 1 d .
C22 C 0.3829(4) 0.8039(3) 0.1581(3) 0.0448(10) Uani 1 1 d .
H22A H 0.2920 0.7840 0.1352 0.054 Uiso 1 1 calc R
H22B H 0.4283 0.7514 0.2062 0.054 Uiso 1 1 calc R
C23 C 0.4200(5) 0.7932(3) 0.0641(3) 0.0509(11) Uani 1 1 d .
H23A H 0.4166 0.7135 0.0391 0.061 Uiso 1 1 calc R
H23B H 0.3591 0.8295 0.0083 0.061 Uiso 1 1 calc R
C24 C 0.5519(5) 0.8471(3) 0.0910(4) 0.0525(11) Uani 1 1 d .
H24A H 0.5681 0.8461 0.0277 0.063 Uiso 1 1 calc R
H24B H 0.6136 0.8021 0.1375 0.063 Uiso 1 1 calc R
C25 C 0.5719(4) 0.9686(3) 0.1427(3) 0.0377(9) Uani 1 1 d .
C26 C 0.4380(4) 1.2038(3) 0.1812(3) 0.0325(8) Uani 1 1 d .
C27 C 0.4976(4) 1.3063(3) 0.1769(3) 0.0337(8) Uani 1 1 d .
H27 H 0.5845 1.3227 0.2161 0.040 Uiso 1 1 calc R
C28 C 0.4275(4) 1.3840(3) 0.1143(3) 0.0348(8) Uani 1 1 d .
C29 C 0.2980(4) 1.3588(3) 0.0548(3) 0.0363(9) Uani 1 1 d .
C30 C 0.2390(4) 1.2554(3) 0.0581(3) 0.0414(9) Uani 1 1 d .
C31 C 0.3090(4) 1.1777(3) 0.1213(3) 0.0385(9) Uani 1 1 d .
H31 H 0.2696 1.1085 0.1234 0.046 Uiso 1 1 calc R
C32 C 0.0508(6) 1.1297(5) -0.0146(5) 0.102(2) Uani 1 1 d .
H32A H -0.0382 1.1296 -0.0584 0.153 Uiso 1 1 calc R
H32B H 0.0595 1.1092 0.0525 0.153 Uiso 1 1 calc R
H32C H 0.0901 1.0759 -0.0463 0.153 Uiso 1 1 calc R
C33 C 0.1785(5) 1.5172(4) 0.0439(4) 0.0716(15) Uani 1 1 d .
H33A H 0.1311 1.5682 -0.0037 0.107 Uiso 1 1 calc R
H33B H 0.2479 1.5595 0.1011 0.107 Uiso 1 1 calc R
H33C H 0.1233 1.4792 0.0701 0.107 Uiso 1 1 calc R
C34 C 0.6070(4) 1.5186(4) 0.1631(4) 0.0622(13) Uani 1 1 d .
H34A H 0.6277 1.5941 0.1521 0.093 Uiso 1 1 calc R
H34B H 0.6547 1.4660 0.1389 0.093 Uiso 1 1 calc R
H34C H 0.6283 1.5154 0.2363 0.093 Uiso 1 1 calc R
N1 N 0.5970(3) 1.2951(2) 0.4263(2) 0.0385(8) Uani 1 1 d .
N2 N 0.4979(3) 1.3056(3) 0.5837(2) 0.0463(9) Uani 1 1 d .
O1 O 0.1113(3) 1.2397(2) -0.0022(3) 0.0638(10) Uani 1 1 d .
O2 O 0.2279(3) 1.4353(2) -0.0091(2) 0.0504(8) Uani 1 1 d .
O3 O 0.4756(3) 1.4895(2) 0.1077(2) 0.0496(8) Uani 1 1 d .
O4 O 0.6526(3) 1.0355(2) 0.1367(2) 0.0537(8) Uani 1 1 d .
O5 O 0.3502(3) 0.9413(2) 0.2768(2) 0.0430(7) Uani 1 1 d .
C1 C 0.8989(6) 0.2076(5) 0.2502(5) 0.0847(18) Uani 1 1 d .
H1 H 0.8214 0.1577 0.2103 0.102 Uiso 1 1 calc R
Cl1 Cl 0.9238(3) 0.2967(3) 0.1687(2) 0.1766(13) Uani 1 1 d .
Cl2 Cl 1.0238(3) 0.12506(19) 0.2995(2) 0.1607(11) Uani 1 1 d .
Cl3 Cl 0.8768(2) 0.2857(2) 0.3514(2) 0.1384(8) Uani 1 1 d .

loop_
_atom_site_aniso_label
_atom_site_aniso_U_11
_atom_site_aniso_U_22
_atom_site_aniso_U_33
_atom_site_aniso_U_23
_atom_site_aniso_U_13
_atom_site_aniso_U_12
C2 0.066(4) 0.092(4) 0.061(3) -0.010(3) 0.004(3) -0.002(3)
Cl4 0.0778(11) 0.1302(14) 0.0979(12) -0.0013(10) 0.0275(9) 0.0448(10)
Cl5 0.1401(19) 0.1357(17) 0.1376(19) -0.0152(14) 0.0537(15) 0.0705(14)
Cl6 0.139(2) 0.258(3) 0.148(2) 0.068(2) 0.0396(18) -0.051(2)
C3 0.058(3) 0.043(2) 0.065(3) -0.007(2) -0.003(3) 0.004(2)
C4 0.065(3) 0.054(3) 0.050(3) -0.020(2) -0.002(2) 0.016(2)
C5 0.060(3) 0.060(3) 0.045(3) -0.017(2) 0.006(2) 0.017(2)
C6 0.050(2) 0.049(2) 0.029(2) -0.0064(17) 0.0072(18) 0.018(2)
C7 0.044(2) 0.038(2) 0.034(2) 0.0002(16) 0.0022(17) 0.0101(17)
C8 0.056(3) 0.042(2) 0.049(3) -0.0057(19) 0.009(2) -0.001(2)
C9 0.043(2) 0.0327(18) 0.0239(17) 0.0049(14) 0.0117(16) 0.0110(16)
C10 0.046(2) 0.042(2) 0.0289(19) 0.0044(16) 0.0092(17) 0.0171(17)
C11 0.049(2) 0.046(2) 0.0292(19) 0.0107(16) 0.0176(17) 0.0158(18)
C12 0.061(3) 0.075(3) 0.037(2) 0.007(2) 0.026(2) 0.018(2)
C13 0.065(3) 0.095(4) 0.048(3) 0.017(3) 0.036(2) 0.010(3)
C14 0.062(3) 0.074(3) 0.061(3) 0.020(3) 0.036(3) 0.004(2)
C15 0.057(3) 0.053(2) 0.048(2) 0.0127(19) 0.026(2) 0.005(2)
C16 0.046(2) 0.040(2) 0.034(2) 0.0111(16) 0.0185(17) 0.0140(17)
C17 0.047(2) 0.0324(18) 0.0299(19) 0.0037(15) 0.0152(17) 0.0072(16)
C18 0.045(2) 0.0291(17) 0.0284(18) 0.0040(14) 0.0134(16) 0.0085(15)
C19 0.042(2) 0.0262(17) 0.0290(18) 0.0023(13) 0.0157(16) 0.0015(14)
C20 0.047(2) 0.0240(17) 0.0309(19) 0.0030(14) 0.0154(16) 0.0047(15)
C21 0.047(2) 0.0331(19) 0.0316(19) 0.0042(15) 0.0159(17) 0.0041(16)
C22 0.063(3) 0.0278(18) 0.045(2) 0.0006(16) 0.024(2) -0.0007(17)
C23 0.075(3) 0.031(2) 0.043(2) -0.0066(17) 0.023(2) -0.0002(19)
C24 0.075(3) 0.039(2) 0.051(3) -0.0027(18) 0.035(2) 0.005(2)
C25 0.048(2) 0.0340(19) 0.032(2) 0.0051(15) 0.0164(17) 0.0074(17)
C26 0.048(2) 0.0259(17) 0.0280(18) 0.0003(13) 0.0200(16) 0.0019(15)
C27 0.041(2) 0.0315(18) 0.0318(19) 0.0007(14) 0.0183(16) 0.0007(15)
C28 0.048(2) 0.0275(17) 0.0332(19) 0.0024(14) 0.0218(17) -0.0037(15)
C29 0.050(2) 0.0304(18) 0.0281(18) 0.0054(14) 0.0139(17) 0.0032(16)
C30 0.044(2) 0.039(2) 0.037(2) 0.0052(16) 0.0128(18) -0.0072(17)
C31 0.049(2) 0.0283(18) 0.037(2) 0.0038(15) 0.0164(18) -0.0047(16)
C32 0.065(4) 0.079(4) 0.118(5) 0.039(3) -0.014(3) -0.035(3)
C33 0.071(3) 0.056(3) 0.084(4) 0.020(3) 0.022(3) 0.024(2)
C34 0.055(3) 0.045(2) 0.085(4) 0.015(2) 0.025(3) -0.012(2)
N1 0.0463(19) 0.0338(16) 0.0317(16) 0.0016(13) 0.0117(14) 0.0070(14)
N2 0.054(2) 0.053(2) 0.0277(17) -0.0029(14) 0.0115(15) 0.0164(17)
O1 0.0489(18) 0.0541(18) 0.067(2) 0.0202(15) -0.0025(16) -0.0135(14)
O2 0.0616(19) 0.0423(15) 0.0415(16) 0.0149(12) 0.0115(14) 0.0045(13)
O3 0.0510(18) 0.0365(14) 0.0590(18) 0.0174(13) 0.0173(14) -0.0075(12)
O4 0.064(2) 0.0474(16) 0.0621(19) -0.0027(14) 0.0403(17) -0.0039(14)
O5 0.0576(18) 0.0339(14) 0.0429(15) -0.0025(11) 0.0284(14) -0.0085(12)
C1 0.068(4) 0.084(4) 0.093(4) 0.013(3) 0.022(3) -0.010(3)
Cl1 0.190(3) 0.209(3) 0.133(2) 0.0905(19) 0.0525(19) -0.012(2)
Cl2 0.140(2) 0.1157(16) 0.180(2) 0.0294(16) 0.0055(17) 0.0543(14)
Cl3 0.141(2) 0.1446(19) 0.153(2) 0.0110(16) 0.0851(17) 0.0057(15)

loop_
_atom_type_symbol
_atom_type_description
_atom_type_scat_dispersion_real
_atom_type_scat_dispersion_imag
_atom_type_scat_source
C C 0.0033 0.0016 'International Tables Vol C Tables 4.2.6.8 and 6.1.1.4'
H H 0.0000 0.0000 'International Tables Vol C Tables 4.2.6.8 and 6.1.1.4'
N N 0.0061 0.0033 'International Tables Vol C Tables 4.2.6.8 and 6.1.1.4'
O O 0.0106 0.0060 'International Tables Vol C Tables 4.2.6.8 and 6.1.1.4'
Cl Cl 0.1484 0.1585 'International Tables Vol C Tables 4.2.6.8 and 6.1.1.4'

loop_
_geom_angle_atom_site_label_1
_geom_angle_atom_site_label_2
_geom_angle_atom_site_label_3
_geom_angle
Cl5 C2 Cl6 109.3(4)
Cl5 C2 Cl4 110.3(3)
Cl6 C2 Cl4 111.4(3)
Cl5 C2 H2 108.6
Cl6 C2 H2 108.6
Cl4 C2 H2 108.6
C8 C3 C4 120.3(5)
C8 C3 H3 119.8
C4 C3 H3 119.8
C5 C4 C3 121.2(4)
C5 C4 H4 119.4
C3 C4 H4 119.4
C4 C5 C6 120.6(5)
C4 C5 H5 119.7
C6 C5 H5 119.7
N2 C6 C7 121.9(3)
N2 C6 C5 119.7(4)
C7 C6 C5 118.5(4)
N1 C7 C6 121.2(4)
N1 C7 C8 118.9(4)
C6 C7 C8 119.8(4)
C3 C8 C7 119.6(5)
C3 C8 H8 120.2
C7 C8 H8 120.2
N1 C9 C10 122.1(3)
N1 C9 C18 118.3(3)
C10 C9 C18 119.5(3)
N2 C10 C9 121.1(4)
N2 C10 C11 119.1(4)
C9 C10 C11 119.9(3)
C16 C11 C12 118.2(4)
C16 C11 C10 119.2(3)
C12 C11 C10 122.6(4)
C13 C12 C11 121.0(4)
C13 C12 H12 119.5
C11 C12 H12 119.5
C12 C13 C14 120.8(4)
C12 C13 H13 119.6
C14 C13 H13 119.6
C15 C14 C13 120.2(5)
C15 C14 H14 119.9
C13 C14 H14 119.9
C14 C15 C16 120.1(4)
C14 C15 H15 119.9
C16 C15 H15 119.9
C11 C16 C15 119.7(4)
C11 C16 C17 118.2(3)
C15 C16 C17 122.1(4)
C18 C17 O5 122.5(3)
C18 C17 C16 124.6(3)
O5 C17 C16 112.9(3)
C17 C18 C9 118.4(3)
C17 C18 C19 121.7(3)
C9 C18 C19 119.8(3)
C20 C19 C18 108.6(3)
C20 C19 C26 112.4(3)
C18 C19 C26 109.1(3)
C20 C19 H19 108.9
C18 C19 H19 108.9
C26 C19 H19 108.9
C21 C20 C25 119.2(3)
C21 C20 C19 121.8(3)
C25 C20 C19 118.8(3)
C20 C21 O5 123.0(3)
C20 C21 C22 126.0(4)
O5 C21 C22 111.0(3)
C21 C22 C23 110.7(3)
C21 C22 H22A 109.5
C23 C22 H22A 109.5
C21 C22 H22B 109.5
C23 C22 H22B 109.5
H22A C22 H22B 108.1
C24 C23 C22 111.5(3)
C24 C23 H23A 109.3
C22 C23 H23A 109.3
C24 C23 H23B 109.3
C22 C23 H23B 109.3
H23A C23 H23B 108.0
C23 C24 C25 113.5(4)
C23 C24 H24A 108.9
C25 C24 H24A 108.9
C23 C24 H24B 108.9
C25 C24 H24B 108.9
H24A C24 H24B 107.7
O4 C25 C20 121.7(3)
O4 C25 C24 120.7(4)
C20 C25 C24 117.6(3)
C31 C26 C27 120.3(3)
C31 C26 C19 119.6(3)
C27 C26 C19 120.0(3)
C28 C27 C26 120.0(3)
C28 C27 H27 120.0
C26 C27 H27 120.0
O3 C28 C27 124.7(3)
O3 C28 C29 115.3(3)
C27 C28 C29 120.0(3)
O2 C29 C28 120.3(3)
O2 C29 C30 119.8(3)
C28 C29 C30 119.9(3)
O1 C30 C31 124.6(3)
O1 C30 C29 115.2(3)
C31 C30 C29 120.2(4)
C26 C31 C30 119.6(3)
C26 C31 H31 120.2
C30 C31 H31 120.2
O1 C32 H32A 109.5
O1 C32 H32B 109.5
H32A C32 H32B 109.5
O1 C32 H32C 109.5
H32A C32 H32C 109.5
H32B C32 H32C 109.5
O2 C33 H33A 109.5
O2 C33 H33B 109.5
H33A C33 H33B 109.5
O2 C33 H33C 109.5
H33A C33 H33C 109.5
H33B C33 H33C 109.5
O3 C34 H34A 109.5
O3 C34 H34B 109.5
H34A C34 H34B 109.5
O3 C34 H34C 109.5
H34A C34 H34C 109.5
H34B C34 H34C 109.5
C9 N1 C7 116.5(3)
C10 N2 C6 117.1(4)
C30 O1 C32 117.4(4)
C29 O2 C33 112.8(3)
C28 O3 C34 118.0(3)
C21 O5 C17 117.3(3)
Cl2 C1 Cl1 111.7(4)
Cl2 C1 Cl3 109.4(4)
Cl1 C1 Cl3 110.0(4)
Cl2 C1 H1 108.5
Cl1 C1 H1 108.5
Cl3 C1 H1 108.5

loop_
_geom_bond_atom_site_label_1
_geom_bond_atom_site_label_2
_geom_bond_distance
C2 Cl5 1.711(6)
C2 Cl6 1.736(7)
C2 Cl4 1.735(6)
C2 H2 0.9800
C3 C8 1.370(6)
C3 C4 1.402(8)
C3 H3 0.9300
C4 C5 1.345(7)
C4 H4 0.9300
C5 C6 1.419(6)
C5 H5 0.9300
C6 N2 1.354(6)
C6 C7 1.409(6)
C7 N1 1.358(5)
C7 C8 1.416(6)
C8 H8 0.9300
C9 N1 1.331(5)
C9 C10 1.436(5)
C9 C18 1.448(5)
C10 N2 1.324(5)
C10 C11 1.458(6)
C11 C16 1.403(5)
C11 C12 1.408(6)
C12 C13 1.368(7)
C12 H12 0.9300
C13 C14 1.379(7)
C13 H13 0.9300
C14 C15 1.373(6)
C14 H14 0.9300
C15 C16 1.414(6)
C15 H15 0.9300
C16 C17 1.446(5)
C17 C18 1.346(5)
C17 O5 1.385(4)
C18 C19 1.512(5)
C19 C20 1.507(5)
C19 C26 1.533(5)
C19 H19 0.9800
C20 C21 1.344(5)
C20 C25 1.458(5)
C21 O5 1.368(5)
C21 C22 1.487(5)
C22 C23 1.522(6)
C22 H22A 0.9700
C22 H22B 0.9700
C23 C24 1.501(6)
C23 H23A 0.9700
C23 H23B 0.9700
C24 C25 1.515(5)
C24 H24A 0.9700
C24 H24B 0.9700
C25 O4 1.225(5)
C26 C31 1.386(5)
C26 C27 1.388(5)
C27 C28 1.385(5)
C27 H27 0.9300
C28 O3 1.373(4)
C28 C29 1.389(5)
C29 O2 1.382(4)
C29 C30 1.390(5)
C30 O1 1.364(5)
C30 C31 1.388(5)
C31 H31 0.9300
C32 O1 1.416(5)
C32 H32A 0.9600
C32 H32B 0.9600
C32 H32C 0.9600
C33 O2 1.424(6)
C33 H33A 0.9600
C33 H33B 0.9600
C33 H33C 0.9600
C34 O3 1.405(5)
C34 H34A 0.9600
C34 H34B 0.9600
C34 H34C 0.9600
C1 Cl2 1.708(7)
C1 Cl1 1.717(6)
C1 Cl3 1.721(7)
C1 H1 0.9800

loop_
_geom_torsion_atom_site_label_1
_geom_torsion_atom_site_label_2
_geom_torsion_atom_site_label_3
_geom_torsion_atom_site_label_4
_geom_torsion
C8 C3 C4 C5 -0.2(7)
C3 C4 C5 C6 -0.6(7)
C4 C5 C6 N2 -179.6(4)
C4 C5 C6 C7 0.5(6)
N2 C6 C7 N1 1.1(6)
C5 C6 C7 N1 -179.1(3)
N2 C6 C7 C8 -179.5(4)
C5 C6 C7 C8 0.4(6)
C4 C3 C8 C7 1.1(7)
N1 C7 C8 C3 178.2(4)
C6 C7 C8 C3 -1.2(6)
N1 C9 C10 N2 -0.1(5)
C18 C9 C10 N2 -179.8(3)
N1 C9 C10 C11 -179.5(3)
C18 C9 C10 C11 0.9(5)
N2 C10 C11 C16 -176.5(3)
C9 C10 C11 C16 2.9(5)
N2 C10 C11 C12 3.2(5)
C9 C10 C11 C12 -177.5(4)
C16 C11 C12 C13 1.0(6)
C10 C11 C12 C13 -178.7(4)
C11 C12 C13 C14 0.1(7)
C12 C13 C14 C15 -0.8(7)
C13 C14 C15 C16 0.3(7)
C12 C11 C16 C15 -1.4(6)
C10 C11 C16 C15 178.2(3)
C12 C11 C16 C17 176.9(3)
C10 C11 C16 C17 -3.5(5)
C14 C15 C16 C11 0.9(6)
C14 C15 C16 C17 -177.4(4)
C11 C16 C17 C18 0.2(6)
C15 C16 C17 C18 178.5(4)
C11 C16 C17 O5 -178.9(3)
C15 C16 C17 O5 -0.6(5)
O5 C17 C18 C9 -177.4(3)
C16 C17 C18 C9 3.6(6)
O5 C17 C18 C19 4.6(6)
C16 C17 C18 C19 -174.5(3)
N1 C9 C18 C17 176.3(3)
C10 C9 C18 C17 -4.0(5)
N1 C9 C18 C19 -5.6(5)
C10 C9 C18 C19 174.1(3)
C17 C18 C19 C20 -20.4(5)
C9 C18 C19 C20 161.6(3)
C17 C18 C19 C26 102.4(4)
C9 C18 C19 C26 -75.7(4)
C18 C19 C20 C21 20.5(5)
C26 C19 C20 C21 -100.2(4)
C18 C19 C20 C25 -156.0(3)
C26 C19 C20 C25 83.3(4)
C25 C20 C21 O5 171.9(3)
C19 C20 C21 O5 -4.6(6)
C25 C20 C21 C22 -7.6(6)
C19 C20 C21 C22 176.0(3)
C20 C21 C22 C23 -17.8(6)
O5 C21 C22 C23 162.7(3)
C21 C22 C23 C24 46.6(5)
C22 C23 C24 C25 -52.3(5)
C21 C20 C25 O4 -175.2(4)
C19 C20 C25 O4 1.3(5)
C21 C20 C25 C24 2.7(5)
C19 C20 C25 C24 179.3(3)
C23 C24 C25 O4 -154.5(4)
C23 C24 C25 C20 27.5(5)
C20 C19 C26 C31 50.3(5)
C18 C19 C26 C31 -70.1(4)
C20 C19 C26 C27 -131.8(4)
C18 C19 C26 C27 107.8(4)
C31 C26 C27 C28 1.4(5)
C19 C26 C27 C28 -176.5(3)
C26 C27 C28 O3 177.1(3)
C26 C27 C28 C29 -0.8(5)
O3 C28 C29 O2 2.9(5)
C27 C28 C29 O2 -179.1(3)
O3 C28 C29 C30 -178.2(3)
C27 C28 C29 C30 -0.2(6)
O2 C29 C30 O1 -1.9(6)
C28 C29 C30 O1 179.2(4)
O2 C29 C30 C31 179.4(4)
C28 C29 C30 C31 0.5(6)
C27 C26 C31 C30 -1.1(6)
C19 C26 C31 C30 176.8(3)
O1 C30 C31 C26 -178.4(4)
C29 C30 C31 C26 0.1(6)
C10 C9 N1 C7 -1.3(5)
C18 C9 N1 C7 178.3(3)
C6 C7 N1 C9 0.9(5)
C8 C7 N1 C9 -178.6(3)
C9 C10 N2 C6 2.0(5)
C11 C10 N2 C6 -178.6(3)
C7 C6 N2 C10 -2.5(5)
C5 C6 N2 C10 177.6(3)
C31 C30 O1 C32 -11.1(7)
C29 C30 O1 C32 170.3(5)
C28 C29 O2 C33 -87.0(5)
C30 C29 O2 C33 94.1(4)
C27 C28 O3 C34 4.2(6)
C29 C28 O3 C34 -177.8(4)
C20 C21 O5 C17 -14.0(5)
C22 C21 O5 C17 165.5(3)
C18 C17 O5 C21 13.9(5)
C16 C17 O5 C21 -166.9(3)
